data_1551370
loop_
_publ_author_name
'Roy E. Schreiber'
'Lothar Houben'
'Sharon G. Wolf'
'Gregory Leitus'
'Zhong-Ling Lang'
'Jorge J. Carbo'
'Josep M. Poblet'
'Ronny Neumann'

_publ_section_title
;
 Real-time molecular scale observation of crystal formation
;
_journal_name_full 'Nature Chemistry'
_journal_page_first 369
_journal_page_last 373
_journal_paper_doi 10.1038/nchem.2675
_journal_volume 9
_journal_year 2017
_chemical_formula_moiety 'Na F6 Mn O56 W17, 6(K), 2(Na) , 20(O)'
_chemical_formula_sum 'F6 K6 Mn Na3 O76 W17'
_chemical_formula_weight 4813.96
_space_group_crystal_system monoclinic
_space_group_IT_number 15
_space_group_name_Hall '-C 2yc'
_space_group_name_H-M_alt 'C 1 2/c 1'
_atom_sites_solution_hydrogens .
_cell_angle_alpha 90
_cell_angle_beta 92.34(3)
_cell_angle_gamma 90
_cell_formula_units_Z 4
_cell_length_a 22.586(5)
_cell_length_b 12.292(3)
_cell_length_c 29.421(6)
_cell_measurement_reflns_used 19886
_cell_measurement_temperature 100(2)
_cell_measurement_theta_max 27.5
_cell_measurement_theta_min 2.2
_cell_volume 8161(3)
_computing_structure_refinement 'SHELXL-2014/7 (Sheldrick, 2014)'
_computing_structure_solution SHELEXT
_diffrn_ambient_temperature 100(2)
_diffrn_measured_fraction_theta_full 0.988
_diffrn_measured_fraction_theta_max 0.988
_diffrn_measurement_device_type 'Nonius Kappa CCD'
_diffrn_measurement_method 'phi and omega scans'
_diffrn_radiation_type MoK\a
_diffrn_radiation_wavelength 0.71073
_diffrn_reflns_av_R_equivalents 0.0740
_diffrn_reflns_av_unetI/netI 0.0945
_diffrn_reflns_Laue_measured_fraction_full 0.988
_diffrn_reflns_Laue_measured_fraction_max 0.988
_diffrn_reflns_limit_h_max 27
_diffrn_reflns_limit_h_min -26
_diffrn_reflns_limit_k_max 14
_diffrn_reflns_limit_k_min -7
_diffrn_reflns_limit_l_max 35
_diffrn_reflns_limit_l_min -35
_diffrn_reflns_number 19886
_diffrn_reflns_point_group_measured_fraction_full 0.988
_diffrn_reflns_point_group_measured_fraction_max 0.988
_diffrn_reflns_theta_full 25.242
_diffrn_reflns_theta_max 25.348
_diffrn_reflns_theta_min 3.246
_exptl_absorpt_coefficient_mu 24.439
_exptl_absorpt_correction_T_max 0.367
_exptl_absorpt_correction_T_min 0.088
_exptl_absorpt_correction_type empirical
_exptl_absorpt_process_details 'Nonius Kappa CCD'
_exptl_crystal_colour yellow
_exptl_crystal_density_diffrn 3.918
_exptl_crystal_description plate
_exptl_crystal_F_000 8368
_exptl_crystal_size_max 0.180
_exptl_crystal_size_mid 0.120
_exptl_crystal_size_min 0.050
_refine_diff_density_max 2.707
_refine_diff_density_min -1.899
_refine_diff_density_rms 0.424
_refine_ls_extinction_coef .
_refine_ls_extinction_method none
_refine_ls_goodness_of_fit_ref 1.020
_refine_ls_hydrogen_treatment undef
_refine_ls_matrix_type full
_refine_ls_number_parameters 541
_refine_ls_number_reflns 7399
_refine_ls_number_restraints 79
_refine_ls_restrained_S_all 1.018
_refine_ls_R_factor_all 0.0859
_refine_ls_R_factor_gt 0.0499
_refine_ls_shift/su_max 0.000
_refine_ls_shift/su_mean 0.000
_refine_ls_structure_factor_coef Fsqd
_refine_ls_weighting_details 'w=1/[\s^2^(Fo^2^)+(0.0534P)^2^+24.2448P] where P=(Fo^2^+2Fc^2^)/3'
_refine_ls_weighting_scheme calc
_refine_ls_wR_factor_gt 0.1118
_refine_ls_wR_factor_ref 0.1288
_reflns_Friedel_coverage 0.000
_reflns_Friedel_fraction_full .
_reflns_Friedel_fraction_max .
_reflns_number_gt 5067
_reflns_number_total 7399
_reflns_threshold_expression 'I > 2\s(I)'
_cod_data_source_file nchem.2675-s2.cif
_cod_data_source_block n581
_cod_original_sg_symbol_H-M 'C 2/c'
_cod_database_code 1551370
_shelx_space_group_comment
;
The symmetry employed for this shelxl refinement is uniquely defined
by the following loop, which should always be used as a source of
symmetry information in preference to the above space-group names.
They are only intended as comments.
;
_shelx_estimated_absorpt_t_min 0.096
_shelx_estimated_absorpt_t_max 0.375

loop_
_space_group_symop_operation_xyz
'x, y, z'
'-x, y, -z+1/2'
'x+1/2, y+1/2, z'
'-x+1/2, y+1/2, -z+1/2'
'-x, -y, -z'
'x, -y, z-1/2'
'-x+1/2, -y+1/2, -z'
'x+1/2, -y+1/2, z-1/2'

loop_
_atom_site_label
_atom_site_type_symbol
_atom_site_fract_x
_atom_site_fract_y
_atom_site_fract_z
_atom_site_U_iso_or_equiv
_atom_site_adp_type
_atom_site_occupancy
_atom_site_site_symmetry_order
_atom_site_calc_flag
_atom_site_refinement_flags_posn
_atom_site_refinement_flags_adp
_atom_site_refinement_flags_occupancy
_atom_site_disorder_assembly
_atom_site_disorder_group
Na1 Na 0.5000 0.3507(7) 0.7500 0.018(2) Uani 1 2 d S T P . .
F1 F 0.4749(4) 0.2135(8) 0.7031(3) 0.020(2) Uani 1 1 d . . . . .
F2 F 0.4141(4) 0.4174(7) 0.7193(3) 0.017(2) Uani 1 1 d . . . . .
F3 F 0.4656(4) 0.4164(7) 0.8137(3) 0.021(2) Uani 1 1 d . . . . .
W1 W 0.34993(3) 0.27076(6) 0.61252(3) 0.0218(2) Uani 1 1 d . . . . .
W2 W 0.41556(3) 0.50813(6) 0.59427(3) 0.02031(19) Uani 1 1 d . . . . .
W3 W 0.48596(3) 0.27609(6) 0.57343(3) 0.01969(19) Uani 1 1 d . . . . .
W4 W 0.40027(4) 0.09879(6) 0.71063(3) 0.0203(3) Uani 0.917(3) 1 d . . P . .
W5 W 0.32276(3) 0.36075(7) 0.73010(3) 0.0194(2) Uani 0.938(3) 1 d . . P . .
W6 W 0.39231(3) 0.59296(6) 0.71263(3) 0.0186(3) Uani 0.897(3) 1 d . . P . .
W7 W 0.54377(4) 0.59186(6) 0.66834(3) 0.0180(3) Uani 0.866(3) 1 d . . P . .
W8 W 0.61254(3) 0.35975(7) 0.64996(3) 0.0190(2) Uani 0.934(3) 1 d . . P . .
W9 W 0.53489(4) 0.09896(6) 0.66949(3) 0.0213(3) Uani 0.948(3) 1 d . . P . .
Mn4 Mn 0.40027(4) 0.09879(6) 0.71063(3) 0.0203(3) Uani 0.083(3) 1 d . . P . .
Mn5 Mn 0.32276(3) 0.36075(7) 0.73010(3) 0.0194(2) Uani 0.062(3) 1 d . . P . .
Mn6 Mn 0.39231(3) 0.59296(6) 0.71263(3) 0.0186(3) Uani 0.103(3) 1 d . . P . .
Mn7 Mn 0.54377(4) 0.59186(6) 0.66834(3) 0.0180(3) Uani 0.134(3) 1 d . . P . .
Mn8 Mn 0.61254(3) 0.35975(7) 0.64996(3) 0.0190(2) Uani 0.066(3) 1 d . . P . .
Mn9 Mn 0.53489(4) 0.09896(6) 0.66949(3) 0.0213(3) Uani 0.052(3) 1 d . . P . .
O1 O 0.4366(5) 0.3527(9) 0.6314(4) 0.017(3) Uani 1 1 d . . . . .
O2 O 0.2855(6) 0.2197(11) 0.5871(5) 0.035(4) Uani 1 1 d . U . . .
O3 O 0.3962(6) 0.6129(10) 0.5575(5) 0.029(3) Uani 1 1 d . . . . .
O4 O 0.5106(5) 0.2249(10) 0.5237(5) 0.031(3) Uani 1 1 d . . . . .
O5 O 0.3488(6) -0.0033(10) 0.7117(4) 0.030(3) Uani 1 1 d . . . . .
O6 O 0.2494(5) 0.3336(11) 0.7393(4) 0.027(3) Uani 1 1 d . . . . .
O7 O 0.3649(6) 0.7257(10) 0.7076(5) 0.030(3) Uani 1 1 d . . . . .
O8 O 0.5598(6) 0.7242(10) 0.6494(4) 0.028(3) Uani 1 1 d . . . . .
O9 O 0.6726(6) 0.3342(11) 0.6185(4) 0.030(3) Uani 1 1 d . . . . .
O10 O 0.5747(5) -0.0046(9) 0.6463(4) 0.027(3) Uani 1 1 d . U . . .
O11 O 0.3476(5) 0.4124(9) 0.5848(5) 0.024(3) Uani 1 1 d . . . . .
O12 O 0.4586(5) 0.4156(9) 0.5518(4) 0.022(3) Uani 1 1 d . . . . .
O13 O 0.4035(5) 0.2233(10) 0.5684(4) 0.026(3) Uani 1 1 d . U . . .
O14 O 0.3743(5) 0.1584(9) 0.6510(4) 0.020(3) Uani 1 1 d . . . . .
O15 O 0.3207(5) 0.3374(9) 0.6661(4) 0.016(3) Uani 1 1 d . . . . .
O16 O 0.3834(5) 0.5559(9) 0.6494(4) 0.015(3) Uani 1 1 d . . . . .
O17 O 0.4905(5) 0.5555(9) 0.6189(5) 0.026(3) Uani 1 1 d . . . . .
O18 O 0.5535(5) 0.3387(10) 0.6014(4) 0.023(3) Uani 1 1 d . . . . .
O19 O 0.4999(5) 0.1578(9) 0.6149(4) 0.021(3) Uani 1 1 d . . . . .
O20 O 0.3591(5) 0.2204(9) 0.7338(4) 0.016(3) Uani 1 1 d . U . . .
O21 O 0.3190(5) 0.5173(10) 0.7225(4) 0.025(3) Uani 1 1 d . . . . .
O22 O 0.4739(5) 0.6123(9) 0.7014(4) 0.018(3) Uani 1 1 d . . . . .
O23 O 0.6066(5) 0.5142(10) 0.6393(4) 0.021(3) Uani 1 1 d . . . . .
O24 O 0.5875(5) 0.2191(9) 0.6684(4) 0.020(3) Uani 1 1 d . . . . .
O25 O 0.4636(5) 0.0213(9) 0.6815(4) 0.024(3) Uani 1 1 d . . . . .
O26 O 0.4363(5) 0.0732(9) 0.7688(4) 0.026(3) Uani 1 1 d . . . . .
O27 O 0.6538(5) 0.3799(10) 0.7067(4) 0.023(3) Uani 1 1 d . . . . .
O28 O 0.4100(5) 0.5979(10) 0.7758(5) 0.031(3) Uani 1 1 d . . . . .
K1 K 0.6250(2) 0.8535(4) 0.71318(17) 0.0389(12) Uani 1 1 d . . . . .
K2 K 0.2779(2) -0.1575(5) 0.6664(2) 0.0558(16) Uani 1 1 d . . . . .
K3 K 0.1719(5) 0.1549(15) 0.5859(4) 0.088(7) Uani 0.76(3) 1 d . . P . .
K3A K 0.1920(16) 0.076(4) 0.5763(11) 0.070(11) Uani 0.24(3) 1 d . U P . .
Na2 Na 0.5019(7) 0.2243(9) 0.4311(3) 0.089(4) Uani 1 1 d . . . . .
O31 O 0.5000 0.8341(16) 0.7500 0.054(7) Uani 1 2 d S T P . .
O32 O 0.6896(8) 0.8469(19) 0.6368(7) 0.088(7) Uani 1 1 d . . . . .
O33 O 0.7161(7) 0.1309(16) 0.6894(7) 0.074(6) Uani 1 1 d . U . . .
O34 O 0.6849(14) 0.080(2) 0.5980(11) 0.047(8) Uani 0.5 1 d . U P . .
O35 O 0.7229(9) 0.598(2) 0.6782(8) 0.108(9) Uani 1 1 d . . . . .
O36 O 0.0709(8) 0.0785(17) 0.5402(6) 0.085(7) Uani 1 1 d . . . . .
O37 O 0.5766(13) 0.161(2) 0.3669(10) 0.143(11) Uani 1 1 d . . . . .
O38 O 0.1593(13) 0.303(2) 0.5197(8) 0.131(10) Uani 1 1 d . . . . .
O39 O 0.3545(12) 0.688(2) 0.4764(10) 0.040(7) Uani 0.5 1 d . U P . .
O40 O 0.7884(14) 0.225(3) 0.5837(14) 0.071(11) Uani 0.5 1 d . U P . .
O41 O 0.2670(13) 0.424(3) 0.5068(11) 0.050(8) Uani 0.5 1 d . U P . .
O43 O 0.293(2) -0.023(4) 0.5946(19) 0.132(19) Uani 0.5 1 d . U P . .
O44 O 0.577(3) -0.012(5) 0.545(2) 0.16(2) Uani 0.5 1 d . U P . .
O45 O 0.727(3) 0.033(5) 0.610(2) 0.17(2) Uani 0.5 1 d . U P . .

loop_
_atom_site_aniso_label
_atom_site_aniso_U_11
_atom_site_aniso_U_22
_atom_site_aniso_U_33
_atom_site_aniso_U_23
_atom_site_aniso_U_13
_atom_site_aniso_U_12
Na1 0.014(5) 0.019(5) 0.020(6) 0.000 -0.001(4) 0.000
F1 0.020(5) 0.020(5) 0.020(6) -0.002(5) -0.015(5) -0.005(4)
F2 0.023(5) 0.017(5) 0.010(5) -0.002(4) -0.006(4) -0.008(4)
F3 0.021(5) 0.023(5) 0.018(6) -0.003(5) -0.005(5) -0.001(4)
W1 0.0171(4) 0.0309(5) 0.0169(4) 0.0000(4) -0.0050(3) -0.0067(3)
W2 0.0227(4) 0.0204(4) 0.0171(4) 0.0013(3) -0.0075(3) 0.0005(3)
W3 0.0188(4) 0.0246(4) 0.0154(4) -0.0040(3) -0.0021(3) 0.0002(3)
W4 0.0230(5) 0.0160(4) 0.0217(5) -0.0010(4) -0.0037(4) -0.0076(3)
W5 0.0127(4) 0.0267(5) 0.0185(5) 0.0004(4) -0.0025(3) -0.0013(3)
W6 0.0181(4) 0.0169(4) 0.0205(5) -0.0017(4) -0.0044(4) 0.0039(3)
W7 0.0176(4) 0.0178(5) 0.0183(5) 0.0034(4) -0.0024(4) -0.0035(3)
W8 0.0136(4) 0.0270(5) 0.0164(4) -0.0019(4) -0.0008(3) -0.0005(3)
W9 0.0262(5) 0.0161(4) 0.0212(5) -0.0034(4) -0.0025(4) 0.0043(3)
Mn4 0.0230(5) 0.0160(4) 0.0217(5) -0.0010(4) -0.0037(4) -0.0076(3)
Mn5 0.0127(4) 0.0267(5) 0.0185(5) 0.0004(4) -0.0025(3) -0.0013(3)
Mn6 0.0181(4) 0.0169(4) 0.0205(5) -0.0017(4) -0.0044(4) 0.0039(3)
Mn7 0.0176(4) 0.0178(5) 0.0183(5) 0.0034(4) -0.0024(4) -0.0035(3)
Mn8 0.0136(4) 0.0270(5) 0.0164(4) -0.0019(4) -0.0008(3) -0.0005(3)
Mn9 0.0262(5) 0.0161(4) 0.0212(5) -0.0034(4) -0.0025(4) 0.0043(3)
O1 0.016(6) 0.022(7) 0.012(7) 0.005(5) -0.003(5) -0.002(5)
O2 0.027(6) 0.044(7) 0.033(7) -0.003(6) -0.014(6) -0.014(6)
O3 0.033(8) 0.026(7) 0.026(8) 0.003(6) -0.006(7) 0.001(6)
O4 0.029(8) 0.037(8) 0.028(8) -0.027(7) 0.007(6) 0.001(6)
O5 0.040(8) 0.025(7) 0.024(8) 0.000(6) -0.008(7) -0.023(6)
O6 0.007(6) 0.047(9) 0.026(8) 0.004(7) -0.007(6) -0.006(6)
O7 0.033(8) 0.028(7) 0.028(8) 0.001(7) -0.012(7) 0.009(6)
O8 0.033(8) 0.032(8) 0.019(7) 0.006(6) -0.003(6) -0.008(6)
O9 0.026(7) 0.049(9) 0.016(7) 0.003(7) 0.003(6) 0.008(7)
O10 0.035(6) 0.019(6) 0.027(6) -0.013(5) -0.007(5) 0.005(5)
O11 0.014(6) 0.017(6) 0.039(9) 0.015(6) -0.011(6) 0.000(5)
O12 0.029(7) 0.020(7) 0.017(7) -0.009(6) -0.002(6) -0.010(6)
O13 0.021(6) 0.034(6) 0.023(6) -0.014(5) -0.008(5) -0.004(5)
O14 0.023(7) 0.020(7) 0.018(7) -0.008(6) 0.001(6) -0.011(5)
O15 0.014(6) 0.013(6) 0.022(7) -0.002(5) -0.005(5) 0.000(5)
O16 0.021(6) 0.016(6) 0.008(6) -0.002(5) -0.008(5) 0.008(5)
O17 0.013(6) 0.020(7) 0.043(9) 0.008(7) -0.007(6) -0.001(5)
O18 0.014(6) 0.044(8) 0.010(6) -0.008(6) -0.004(5) 0.008(6)
O19 0.031(7) 0.019(7) 0.011(7) -0.006(6) -0.010(6) 0.001(6)
O20 0.017(5) 0.014(5) 0.015(6) -0.004(5) -0.008(5) -0.005(5)
O21 0.028(7) 0.026(7) 0.020(7) 0.005(6) -0.002(6) 0.000(6)
O22 0.018(6) 0.017(6) 0.020(7) 0.000(5) -0.002(6) -0.005(5)
O23 0.019(7) 0.028(7) 0.015(7) -0.003(6) -0.002(6) 0.001(5)
O24 0.018(6) 0.016(6) 0.028(8) 0.003(6) 0.000(6) 0.006(5)
O25 0.023(7) 0.017(7) 0.031(8) -0.013(6) -0.008(6) -0.002(5)
O26 0.024(7) 0.020(7) 0.032(8) -0.008(6) -0.001(6) 0.004(6)
O27 0.014(6) 0.026(7) 0.027(8) -0.003(6) -0.005(6) -0.002(5)
O28 0.014(7) 0.037(8) 0.041(9) -0.005(7) -0.006(6) 0.008(6)
K1 0.042(3) 0.036(3) 0.038(3) 0.005(2) -0.008(2) 0.002(2)
K2 0.043(3) 0.067(4) 0.055(4) 0.000(3) -0.019(3) 0.002(3)
K3 0.046(6) 0.139(16) 0.075(8) 0.045(8) -0.023(5) -0.051(7)
K3A 0.074(14) 0.073(15) 0.063(13) 0.006(9) 0.009(9) -0.019(9)
Na2 0.174(13) 0.071(8) 0.021(5) 0.003(5) -0.023(7) 0.030(8)
O31 0.083(18) 0.034(13) 0.045(15) 0.000 -0.007(14) 0.000
O32 0.042(11) 0.16(2) 0.060(14) -0.017(14) -0.015(10) 0.025(12)
O33 0.048(10) 0.096(12) 0.076(12) -0.031(10) -0.028(9) 0.044(9)
O34 0.041(14) 0.050(15) 0.050(16) 0.003(13) 0.003(13) -0.011(13)
O35 0.069(14) 0.17(2) 0.080(17) 0.039(16) -0.020(12) -0.069(15)
O36 0.061(12) 0.16(2) 0.035(11) 0.010(12) 0.004(9) -0.076(13)
O37 0.20(3) 0.10(2) 0.13(3) -0.043(18) 0.01(2) -0.066(19)
O38 0.20(3) 0.13(2) 0.058(16) -0.024(15) -0.057(17) -0.045(19)
O39 0.040(8) 0.042(8) 0.039(8) 0.000(2) 0.002(2) 0.001(2)
O40 0.052(16) 0.069(17) 0.092(19) -0.014(15) 0.018(14) 0.042(14)
O41 0.041(11) 0.055(11) 0.051(12) 0.006(9) -0.028(9) -0.002(9)
O43 0.14(2) 0.12(2) 0.13(2) 0.006(10) 0.000(10) -0.011(10)
O44 0.16(2) 0.16(2) 0.16(2) 0.000(2) 0.007(2) 0.001(2)
O45 0.17(2) 0.17(2) 0.17(2) 0.000(2) 0.007(2) 0.000(2)

loop_
_atom_type_symbol
_atom_type_description
_atom_type_scat_dispersion_real
_atom_type_scat_dispersion_imag
_atom_type_scat_source
O O 0.0106 0.0060 'International Tables Vol C Tables 4.2.6.8 and 6.1.1.4'
F F 0.0171 0.0103 'International Tables Vol C Tables 4.2.6.8 and 6.1.1.4'
Na Na 0.0362 0.0249 'International Tables Vol C Tables 4.2.6.8 and 6.1.1.4'
K K 0.2009 0.2494 'International Tables Vol C Tables 4.2.6.8 and 6.1.1.4'
Mn Mn 0.3368 0.7283 'International Tables Vol C Tables 4.2.6.8 and 6.1.1.4'
W W -0.8490 6.8722 'International Tables Vol C Tables 4.2.6.8 and 6.1.1.4'

loop_
_geom_angle_atom_site_label_1
_geom_angle_atom_site_label_2
_geom_angle_atom_site_label_3
_geom_angle
_geom_angle_site_symmetry_1
_geom_angle_site_symmetry_3
F3 Na1 F3 137.2(7) 2_656 .
F3 Na1 F1 80.9(4) 2_656 .
F3 Na1 F1 135.1(4) . .
F3 Na1 F1 135.1(4) 2_656 2_656
F3 Na1 F1 80.9(4) . 2_656
F1 Na1 F1 82.1(6) . 2_656
F3 Na1 F2 83.1(4) 2_656 2_656
F3 Na1 F2 81.7(4) . 2_656
F1 Na1 F2 135.4(4) . 2_656
F1 Na1 F2 80.5(3) 2_656 2_656
F3 Na1 F2 81.7(4) 2_656 .
F3 Na1 F2 83.1(4) . .
F1 Na1 F2 80.5(3) . .
F1 Na1 F2 135.3(4) 2_656 .
F2 Na1 F2 137.5(6) 2_656 .
W4 F1 W9 97.0(4) . .
W4 F1 Na1 126.4(5) . .
W9 F1 Na1 127.6(4) . .
W5 F2 W6 96.5(4) . .
W5 F2 Na1 128.3(4) . .
W6 F2 Na1 124.8(4) . .
Na1 F3 Mn8 127.6(5) . 2_656
Na1 F3 W8 127.6(5) . 2_656
Mn8 F3 W8 0.0 2_656 2_656
Na1 F3 W7 126.3(5) . 2_656
Mn8 F3 W7 96.0(4) 2_656 2_656
W8 F3 W7 96.0(4) 2_656 2_656
Na1 F3 Mn7 126.3(5) . 2_656
Mn8 F3 Mn7 96.0(4) 2_656 2_656
W8 F3 Mn7 96.0(4) 2_656 2_656
W7 F3 Mn7 0.00(6) 2_656 2_656
O2 W1 O14 102.6(6) . .
O2 W1 O13 98.1(6) . .
O14 W1 O13 90.4(5) . .
O2 W1 O15 101.5(6) . .
O14 W1 O15 85.4(5) . .
O13 W1 O15 160.4(5) . .
O2 W1 O11 97.9(6) . .
O14 W1 O11 159.2(5) . .
O13 W1 O11 89.8(5) . .
O15 W1 O11 87.5(5) . .
O2 W1 O1 168.1(6) . .
O14 W1 O1 87.0(5) . .
O13 W1 O1 74.6(5) . .
O15 W1 O1 86.0(4) . .
O11 W1 O1 73.0(5) . .
O3 W2 O16 102.0(5) . .
O3 W2 O17 102.1(6) . .
O16 W2 O17 86.8(5) . .
O3 W2 O11 100.6(5) . .
O16 W2 O11 89.0(5) . .
O17 W2 O11 157.4(5) . .
O3 W2 O12 98.7(6) . .
O16 W2 O12 159.2(5) . .
O17 W2 O12 88.0(5) . .
O11 W2 O12 88.1(5) . .
O3 W2 O1 169.8(5) . .
O16 W2 O1 85.9(4) . .
O17 W2 O1 84.7(5) . .
O11 W2 O1 72.8(4) . .
O12 W2 O1 73.6(5) . .
O4 W3 O18 103.9(5) . .
O4 W3 O19 102.4(6) . .
O18 W3 O19 85.5(5) . .
O4 W3 O12 99.0(6) . .
O18 W3 O12 91.4(5) . .
O19 W3 O12 158.5(5) . .
O4 W3 O13 98.9(6) . .
O18 W3 O13 156.8(5) . .
O19 W3 O13 85.9(5) . .
O12 W3 O13 88.8(5) . .
O4 W3 O1 168.7(5) . .
O18 W3 O1 85.2(4) . .
O19 W3 O1 84.8(5) . .
O12 W3 O1 73.7(5) . .
O13 W3 O1 72.7(5) . .
O5 W4 O26 97.4(6) . .
O5 W4 O20 103.2(6) . .
O26 W4 O20 90.2(5) . .
O5 W4 O25 99.3(6) . .
O26 W4 O25 91.2(5) . .
O20 W4 O25 157.1(5) . .
O5 W4 O14 96.4(5) . .
O26 W4 O14 165.9(5) . .
O20 W4 O14 84.0(5) . .
O25 W4 O14 89.3(5) . .
O5 W4 F1 171.3(5) . .
O26 W4 F1 84.0(4) . .
O20 W4 F1 85.4(4) . .
O25 W4 F1 72.1(4) . .
O14 W4 F1 82.8(4) . .
O5 W4 K1 44.9(4) . 2_646
O26 W4 K1 53.5(4) . 2_646
O20 W4 K1 108.9(4) . 2_646
O25 W4 K1 90.1(4) . 2_646
O14 W4 K1 140.5(3) . 2_646
F1 W4 K1 134.0(3) . 2_646
O6 W5 O15 98.2(5) . .
O6 W5 O20 103.3(5) . .
O15 W5 O20 85.0(5) . .
O6 W5 O27 95.7(6) . 2_656
O15 W5 O27 165.4(5) . 2_656
O20 W5 O27 87.4(5) . 2_656
O6 W5 O21 100.0(6) . .
O15 W5 O21 92.1(5) . .
O20 W5 O21 156.7(5) . .
O27 W5 O21 89.9(5) 2_656 .
O6 W5 F2 172.8(5) . .
O15 W5 F2 83.7(4) . .
O20 W5 F2 83.7(4) . .
O27 W5 F2 83.0(4) 2_656 .
O21 W5 F2 73.0(4) . .
O6 W5 K2 42.9(4) . 4_556
O15 W5 K2 140.9(3) . 4_556
O20 W5 K2 99.6(4) . 4_556
O27 W5 K2 52.9(3) 2_656 4_556
O21 W5 K2 97.1(4) . 4_556
F2 W5 K2 135.2(3) . 4_556
O7 W6 O28 96.5(6) . .
O7 W6 O22 102.2(6) . .
O28 W6 O22 89.9(5) . .
O7 W6 O16 96.7(5) . .
O28 W6 O16 166.7(5) . .
O22 W6 O16 85.7(5) . .
O7 W6 O21 99.2(6) . .
O28 W6 O21 90.9(5) . .
O22 W6 O21 158.4(5) . .
O16 W6 O21 88.5(5) . .
O7 W6 F2 172.1(5) . .
O28 W6 F2 84.6(5) . .
O22 W6 F2 85.6(4) . .
O16 W6 F2 82.5(4) . .
O21 W6 F2 72.9(4) . .
O7 W6 K1 40.5(4) . 2_656
O28 W6 K1 56.3(4) . 2_656
O22 W6 K1 96.6(4) . 2_656
O16 W6 K1 136.7(3) . 2_656
O21 W6 K1 101.8(4) . 2_656
F2 W6 K1 140.8(3) . 2_656
O8 W7 O17 96.1(5) . .
O8 W7 O22 103.0(5) . .
O17 W7 O22 84.8(5) . .
O8 W7 O28 97.1(6) . 2_656
O17 W7 O28 166.5(5) . 2_656
O22 W7 O28 89.4(5) . 2_656
O8 W7 O23 98.8(6) . .
O17 W7 O23 89.9(5) . .
O22 W7 O23 158.0(5) . .
O28 W7 O23 90.8(5) 2_656 .
O8 W7 F3 171.6(5) . 2_656
O17 W7 F3 83.7(4) . 2_656
O22 W7 F3 85.3(4) . 2_656
O28 W7 F3 83.6(5) 2_656 2_656
O23 W7 F3 72.9(4) . 2_656
O8 W7 K1 41.1(4) . .
O17 W7 K1 136.5(4) . .
O22 W7 K1 96.1(3) . .
O28 W7 K1 56.3(4) 2_656 .
O23 W7 K1 102.3(4) . .
F3 W7 K1 139.8(3) 2_656 .
O8 W7 K3 57.1(5) . 3
O17 W7 K3 91.9(4) . 3
O22 W7 K3 159.5(4) . 3
O28 W7 K3 97.6(4) 2_656 3
O23 W7 K3 41.7(5) . 3
F3 W7 K3 114.5(4) 2_656 3
K1 W7 K3 72.4(3) . 3
O9 W8 O27 97.4(6) . .
O9 W8 O24 103.9(6) . .
O27 W8 O24 90.5(5) . .
O9 W8 O23 98.4(6) . .
O27 W8 O23 92.5(5) . .
O24 W8 O23 157.0(5) . .
O9 W8 O18 96.6(6) . .
O27 W8 O18 165.7(5) . .
O24 W8 O18 83.4(5) . .
O23 W8 O18 88.3(5) . .
O9 W8 F3 171.8(5) . 2_656
O27 W8 F3 84.6(4) . 2_656
O24 W8 F3 84.0(4) . 2_656
O23 W8 F3 73.5(4) . 2_656
O18 W8 F3 81.9(4) . 2_656
O9 W8 K2 41.2(5) . 3
O27 W8 K2 56.2(4) . 3
O24 W8 K2 102.6(3) . 3
O23 W8 K2 98.0(4) . 3
O18 W8 K2 137.8(3) . 3
F3 W8 K2 139.9(3) 2_656 3
O9 W8 K3A 55.2(9) . 3
O27 W8 K3A 100.3(6) . 3
O24 W8 K3A 157.3(8) . 3
O23 W8 K3A 43.3(8) . 3
O18 W8 K3A 90.0(6) . 3
F3 W8 K3A 116.6(8) 2_656 3
K2 W8 K3A 68.4(6) 3 3
O10 W9 O24 103.4(5) . .
O10 W9 O19 98.7(6) . .
O24 W9 O19 85.9(5) . .
O10 W9 O25 99.3(5) . .
O24 W9 O25 157.3(5) . .
O19 W9 O25 91.3(5) . .
O10 W9 O26 95.2(6) . 2_656
O24 W9 O26 87.5(5) . 2_656
O19 W9 O26 165.6(5) . 2_656
O25 W9 O26 89.9(5) . 2_656
O10 W9 F1 171.6(5) . .
O24 W9 F1 84.7(4) . .
O19 W9 F1 84.0(4) . .
O25 W9 F1 72.5(4) . .
O26 W9 F1 82.7(4) 2_656 .
O10 W9 K1 43.1(5) . 1_545
O24 W9 K1 107.1(3) . 1_545
O19 W9 K1 141.1(3) . 1_545
O25 W9 K1 89.1(4) . 1_545
O26 W9 K1 53.2(4) 2_656 1_545
F1 W9 K1 132.6(3) . 1_545
W2 O1 W1 95.5(4) . .
W2 O1 W3 95.0(4) . .
W1 O1 W3 94.5(4) . .
W1 O2 K3 154.3(8) . .
W1 O2 K3A 155.3(11) . .
K3 O2 K3A 23.5(7) . .
W3 O4 Na2 147.8(7) . .
W4 O5 K2 150.2(7) . .
W4 O5 K1 110.1(6) . 2_646
K2 O5 K1 92.7(4) . 2_646
W5 O6 K2 113.0(6) . 4_556
W5 O6 K1 150.6(7) . 3_445
K2 O6 K1 90.5(4) 4_556 3_445
W6 O7 K2 142.0(7) . 1_565
W6 O7 K1 115.7(6) . 2_656
K2 O7 K1 96.2(4) 1_565 2_656
W7 O8 Na2 112.2(6) . 5_666
W7 O8 K1 114.6(6) . .
Na2 O8 K1 132.0(5) 5_666 .
W7 O8 K3 96.4(6) . 3
Na2 O8 K3 86.9(5) 5_666 3
K1 O8 K3 97.4(4) . 3
W8 O9 K2 114.4(6) . 3
W8 O9 K3A 99.3(9) . 3
K2 O9 K3A 92.0(7) 3 3
W9 O10 K1 112.4(6) . 1_545
W1 O11 W2 118.7(6) . .
W3 O12 W2 117.6(6) . .
W1 O13 W3 118.3(6) . .
W1 O14 W4 153.1(7) . .
W5 O15 W1 152.0(6) . .
W2 O16 W6 150.9(6) . .
W7 O17 W2 152.5(7) . .
W3 O18 W8 155.1(7) . .
W9 O19 W3 151.3(7) . .
W4 O20 W5 154.7(7) . .
W6 O21 W5 117.5(6) . .
W6 O22 W7 154.4(7) . .
W8 O23 W7 117.5(6) . .
W8 O23 K3 131.7(7) . 3
W7 O23 K3 110.8(7) . 3
W8 O23 K3A 108.9(11) . 3
W7 O23 K3A 133.5(12) . 3
K3 O23 K3A 22.8(7) 3 3
W9 O24 W8 154.9(7) . .
W9 O25 W4 118.4(6) . .
W4 O26 Mn9 160.1(7) . 2_656
W4 O26 W9 160.1(7) . 2_656
Mn9 O26 W9 0.0 2_656 2_656
W4 O26 K1 97.0(5) . 2_646
Mn9 O26 K1 96.8(5) 2_656 2_646
W9 O26 K1 96.8(5) 2_656 2_646
W8 O27 Mn5 160.1(7) . 2_656
W8 O27 W5 160.1(7) . 2_656
Mn5 O27 W5 0.0 2_656 2_656
W8 O27 K2 93.6(5) . 3
Mn5 O27 K2 97.7(4) 2_656 3
W5 O27 K2 97.7(4) 2_656 3
W6 O28 Mn7 158.7(7) . 2_656
W6 O28 W7 158.7(7) . 2_656
Mn7 O28 W7 0.0 2_656 2_656
W6 O28 K1 94.9(5) . 2_656
Mn7 O28 K1 94.5(5) 2_656 2_656
W7 O28 K1 94.5(5) 2_656 2_656
O32 K1 O7 129.6(5) . 2_656
O32 K1 O8 73.6(5) . .
O7 K1 O8 105.0(4) 2_656 .
O32 K1 O10 70.1(5) . 1_565
O7 K1 O10 159.5(4) 2_656 1_565
O8 K1 O10 72.6(4) . 1_565
O32 K1 O5 123.5(6) . 2_666
O7 K1 O5 72.3(4) 2_656 2_666
O8 K1 O5 160.4(4) . 2_666
O10 K1 O5 102.8(4) 1_565 2_666
O32 K1 O6 70.8(5) . 3
O7 K1 O6 71.8(4) 2_656 3
O8 K1 O6 127.1(4) . 3
O10 K1 O6 126.5(4) 1_565 3
O5 K1 O6 71.3(4) 2_666 3
O32 K1 O31 144.8(4) . .
O7 K1 O31 73.1(4) 2_656 .
O8 K1 O31 74.3(4) . .
O10 K1 O31 86.8(4) 1_565 .
O5 K1 O31 86.5(4) 2_666 .
O6 K1 O31 142.7(3) 3 .
O32 K1 O26 115.2(6) . 2_666
O7 K1 O26 111.6(4) 2_656 2_666
O8 K1 O26 112.3(4) . 2_666
O10 K1 O26 53.9(4) 1_565 2_666
O5 K1 O26 54.0(3) 2_666 2_666
O6 K1 O26 117.8(4) 3 2_666
O31 K1 O26 65.4(4) . 2_666
O32 K1 O28 101.1(6) . 2_656
O7 K1 O28 52.5(4) 2_656 2_656
O8 K1 O28 53.3(4) . 2_656
O10 K1 O28 124.7(4) 1_565 2_656
O5 K1 O28 123.9(4) 2_666 2_656
O6 K1 O28 97.4(4) 3 2_656
O31 K1 O28 70.1(4) . 2_656
O26 K1 O28 135.5(3) 2_666 2_656
O32 K1 Mn4 127.3(5) . 2_666
O7 K1 Mn4 87.9(3) 2_656 2_666
O8 K1 Mn4 138.4(3) . 2_666
O10 K1 Mn4 81.7(3) 1_565 2_666
O5 K1 Mn4 24.9(2) 2_666 2_666
O6 K1 Mn4 94.5(3) 3 2_666
O31 K1 Mn4 72.1(3) . 2_666
O26 K1 Mn4 29.5(2) 2_666 2_666
O28 K1 Mn4 131.4(3) 2_656 2_666
O32 K1 W4 127.3(5) . 2_666
O7 K1 W4 87.9(3) 2_656 2_666
O8 K1 W4 138.4(3) . 2_666
O10 K1 W4 81.7(3) 1_565 2_666
O5 K1 W4 24.9(2) 2_666 2_666
O6 K1 W4 94.5(3) 3 2_666
O31 K1 W4 72.1(3) . 2_666
O26 K1 W4 29.5(2) 2_666 2_666
O28 K1 W4 131.4(3) 2_656 2_666
Mn4 K1 W4 0.0 2_666 2_666
O32 K1 W9 92.4(5) . 1_565
O7 K1 W9 137.9(3) 2_656 1_565
O8 K1 W9 88.0(3) . 1_565
O10 K1 W9 24.5(2) 1_565 1_565
O5 K1 W9 82.3(3) 2_666 1_565
O6 K1 W9 130.8(3) 3 1_565
O31 K1 W9 72.3(3) . 1_565
O26 K1 W9 30.0(2) 2_666 1_565
O28 K1 W9 131.6(3) 2_656 1_565
Mn4 K1 W9 58.97(7) 2_666 1_565
W4 K1 W9 58.97(7) 2_666 1_565
O7 K2 O43 124.2(12) 1_545 .
O7 K2 O9 145.5(5) 1_545 3_445
O43 K2 O9 76.0(12) . 3_445
O7 K2 O5 75.7(4) 1_545 .
O43 K2 O5 82.4(12) . .
O9 K2 O5 138.4(5) 3_445 .
O7 K2 O40 91.6(7) 1_545 3_445
O43 K2 O40 68.1(14) . 3_445
O9 K2 O40 68.9(7) 3_445 3_445
O5 K2 O40 133.5(8) . 3_445
O7 K2 O6 74.0(4) 1_545 4_546
O43 K2 O6 144.6(12) . 4_546
O9 K2 O6 106.3(4) 3_445 4_546
O5 K2 O6 72.9(4) . 4_546
O40 K2 O6 146.6(8) 3_445 4_546
O7 K2 O33 77.1(4) 1_545 3_445
O43 K2 O33 140.2(12) . 3_445
O9 K2 O33 71.5(4) 3_445 3_445
O5 K2 O33 137.4(5) . 3_445
O40 K2 O33 79.1(8) 3_445 3_445
O6 K2 O33 68.5(5) 4_546 3_445
O7 K2 O27 124.0(4) 1_545 3_445
O43 K2 O27 110.6(12) . 3_445
O9 K2 O27 54.7(4) 3_445 3_445
O5 K2 O27 103.0(4) . 3_445
O40 K2 O27 120.4(7) 3_445 3_445
O6 K2 O27 53.5(3) 4_546 3_445
O33 K2 O27 67.3(4) 3_445 3_445
O7 K2 O35 135.4(5) 1_545 3_445
O43 K2 O35 65.0(12) . 3_445
O9 K2 O35 76.8(4) 3_445 3_445
O5 K2 O35 61.8(4) . 3_445
O40 K2 O35 126.9(8) 3_445 3_445
O6 K2 O35 80.9(5) 4_546 3_445
O33 K2 O35 126.4(4) 3_445 3_445
O27 K2 O35 59.1(4) 3_445 3_445
O7 K2 W8 142.6(4) 1_545 3_445
O43 K2 W8 91.4(11) . 3_445
O9 K2 W8 24.4(3) 3_445 3_445
O5 K2 W8 124.9(3) . 3_445
O40 K2 W8 92.1(7) 3_445 3_445
O6 K2 W8 82.8(3) 4_546 3_445
O33 K2 W8 67.2(3) 3_445 3_445
O27 K2 W8 30.3(2) 3_445 3_445
O35 K2 W8 66.1(3) 3_445 3_445
O7 K2 Mn8 142.6(4) 1_545 3_445
O43 K2 Mn8 91.4(11) . 3_445
O9 K2 Mn8 24.4(3) 3_445 3_445
O5 K2 Mn8 124.9(3) . 3_445
O40 K2 Mn8 92.1(7) 3_445 3_445
O6 K2 Mn8 82.8(3) 4_546 3_445
O33 K2 Mn8 67.2(3) 3_445 3_445
O27 K2 Mn8 30.3(2) 3_445 3_445
O35 K2 Mn8 66.1(3) 3_445 3_445
W8 K2 Mn8 0.00(2) 3_445 3_445
O7 K2 W5 96.8(3) 1_545 4_546
O43 K2 W5 132.3(11) . 4_546
O9 K2 W5 83.1(3) 3_445 4_546
O5 K2 W5 85.9(3) . 4_546
O40 K2 W5 140.5(8) 3_445 4_546
O6 K2 W5 24.1(2) 4_546 4_546
O33 K2 W5 65.5(3) 3_445 4_546
O27 K2 W5 29.5(2) 3_445 4_546
O35 K2 W5 68.7(4) 3_445 4_546
W8 K2 W5 59.05(9) 3_445 4_546
Mn8 K2 W5 59.05(9) 3_445 4_546
K3A K3 O38 116(2) . .
K3A K3 O2 82.2(17) . .
O38 K3 O2 83.1(7) . .
K3A K3 O36 85(2) . .
O38 K3 O36 79.4(7) . .
O2 K3 O36 151.2(7) . .
K3A K3 O23 80.3(17) . 3_445
O38 K3 O23 142.0(8) . 3_445
O2 K3 O23 134.6(6) . 3_445
O36 K3 O23 67.6(5) . 3_445
K3A K3 O32 144.7(19) . 3_445
O38 K3 O32 79.8(8) . 3_445
O2 K3 O32 68.2(5) . 3_445
O36 K3 O32 129.8(9) . 3_445
O23 K3 O32 106.6(7) 3_445 3_445
K3A K3 O35 83.0(19) . 3_445
O38 K3 O35 147.9(8) . 3_445
O2 K3 O35 74.1(5) . 3_445
O36 K3 O35 129.9(6) . 3_445
O23 K3 O35 62.4(5) 3_445 3_445
O32 K3 O35 70.9(7) 3_445 3_445
K3A K3 O41 48.6(19) . 7_556
O38 K3 O41 68.2(8) . 7_556
O2 K3 O41 70.2(7) . 7_556
O36 K3 O41 82.1(7) . 7_556
O23 K3 O41 122.6(9) 3_445 7_556
O32 K3 O41 129.7(7) 3_445 7_556
O35 K3 O41 122.1(9) 3_445 7_556
K3A K3 O8 133.9(17) . 3_445
O38 K3 O8 100.0(9) . 3_445
O2 K3 O8 131.8(7) . 3_445
O36 K3 O8 74.2(5) . 3_445
O23 K3 O8 53.9(4) 3_445 3_445
O32 K3 O8 65.2(6) 3_445 3_445
O35 K3 O8 79.8(6) 3_445 3_445
O41 K3 O8 155.2(6) 7_556 3_445
K3A K3 W7 107.5(17) . 3_445
O38 K3 W7 121.7(8) . 3_445
O2 K3 W7 141.1(5) . 3_445
O36 K3 W7 67.6(4) . 3_445
O23 K3 W7 27.4(3) 3_445 3_445
O32 K3 W7 85.9(6) 3_445 3_445
O35 K3 W7 70.0(4) 3_445 3_445
O41 K3 W7 143.9(7) 7_556 3_445
O8 K3 W7 26.5(2) 3_445 3_445
K3A K3 Mn7 107.5(17) . 3_445
O38 K3 Mn7 121.7(8) . 3_445
O2 K3 Mn7 141.1(5) . 3_445
O36 K3 Mn7 67.6(4) . 3_445
O23 K3 Mn7 27.4(3) 3_445 3_445
O32 K3 Mn7 85.9(6) 3_445 3_445
O35 K3 Mn7 70.0(4) 3_445 3_445
O41 K3 Mn7 143.9(7) 7_556 3_445
O8 K3 Mn7 26.5(2) 3_445 3_445
W7 K3 Mn7 0.00(3) 3_445 3_445
K3A K3 Na2 131.7(19) . 7_556
O38 K3 Na2 66.6(7) . 7_556
O2 K3 Na2 141.5(7) . 7_556
O36 K3 Na2 46.7(5) . 7_556
O23 K3 Na2 76.9(4) 3_445 7_556
O32 K3 Na2 83.1(6) 3_445 7_556
O35 K3 Na2 120.9(6) 3_445 7_556
O41 K3 Na2 115.6(6) 7_556 7_556
O8 K3 Na2 41.1(3) 3_445 7_556
W7 K3 Na2 55.6(2) 3_445 7_556
Mn7 K3 Na2 55.6(2) 3_445 7_556
K3 K3A O43 135(3) . .
K3 K3A O41 113(2) . 7_556
O43 K3A O41 81.7(18) . 7_556
K3 K3A O2 74.2(17) . .
O43 K3A O2 67.5(14) . .
O41 K3A O2 79.0(10) 7_556 .
K3 K3A O23 76.9(18) . 3_445
O43 K3A O23 110.7(18) . 3_445
O41 K3A O23 151.4(15) 7_556 3_445
O2 K3A O23 129.3(14) . 3_445
K3 K3A O36 72(2) . .
O43 K3A O36 152(2) . .
O41 K3A O36 91.3(12) 7_556 .
O2 K3A O36 137.8(18) . .
O23 K3A O36 65.5(8) 3_445 .
K3 K3A O35 75.8(19) . 3_445
O43 K3A O35 71.2(16) . 3_445
O41 K3A O35 145.9(15) 7_556 3_445
O2 K3A O35 71.9(9) . 3_445
O23 K3A O35 61.1(7) 3_445 3_445
O36 K3A O35 122.2(13) . 3_445
K3 K3A O9 130(2) . 3_445
O43 K3A O9 68.3(15) . 3_445
O41 K3A O9 114.4(17) 7_556 3_445
O2 K3A O9 130.9(15) . 3_445
O23 K3A O9 53.2(7) 3_445 3_445
O36 K3A O9 90.7(9) . 3_445
O35 K3A O9 74.7(9) 3_445 3_445
K3 K3A O38 46.1(17) . .
O43 K3A O38 131.7(16) . .
O41 K3A O38 67.3(11) 7_556 .
O2 K3A O38 70.8(10) . .
O23 K3A O38 114.2(16) 3_445 .
O36 K3A O38 67.6(11) . .
O35 K3A O38 116.9(15) 3_445 .
O9 K3A O38 158.3(12) 3_445 .
K3 K3A W8 104.7(19) . 3_445
O43 K3A W8 89.4(16) . 3_445
O41 K3A W8 134.4(15) 7_556 3_445
O2 K3A W8 137.5(12) . 3_445
O23 K3A W8 27.8(4) 3_445 3_445
O36 K3A W8 76.3(7) . 3_445
O35 K3A W8 67.0(7) 3_445 3_445
O9 K3A W8 25.5(3) 3_445 3_445
O38 K3A W8 138.8(13) . 3_445
K3 K3A Mn8 104.7(19) . 3_445
O43 K3A Mn8 89.4(16) . 3_445
O41 K3A Mn8 134.4(15) 7_556 3_445
O2 K3A Mn8 137.5(12) . 3_445
O23 K3A Mn8 27.8(4) 3_445 3_445
O36 K3A Mn8 76.3(7) . 3_445
O35 K3A Mn8 67.0(7) 3_445 3_445
O9 K3A Mn8 25.5(3) 3_445 3_445
O38 K3A Mn8 138.8(13) . 3_445
W8 K3A Mn8 0.00(3) 3_445 3_445
K3 K3A K2 127(2) . .
O43 K3A K2 36.9(13) . .
O41 K3A K2 113.8(16) 7_556 .
O2 K3A K2 91.9(10) . .
O23 K3A K2 73.9(8) 3_445 .
O36 K3A K2 129.0(10) . .
O35 K3A K2 51.5(8) 3_445 .
O9 K3A K2 39.0(5) 3_445 .
O38 K3A K2 162.3(10) . .
W8 K3A K2 54.1(5) 3_445 .
Mn8 K3A K2 54.1(5) 3_445 .
O37 Na2 O4 132.8(9) . .
O37 Na2 O8 77.0(8) . 5_666
O4 Na2 O8 150.1(6) . 5_666
O37 Na2 K3 128.7(8) . 7_556
O4 Na2 K3 98.4(5) . 7_556
O8 Na2 K3 52.0(4) 5_666 7_556
K1 O31 K1 171.1(8) . 2_656
K1 O32 K3 113.2(8) . 3
K3 O35 K3A 21.2(7) 3 3
K3 O35 K2 104.6(8) 3 3
K3A O35 K2 83.5(11) 3 3
K3 O36 K3A 22.6(7) . .
K3 O38 K3A 17.5(6) . .
K3A O41 K3 18.4(9) 7_556 7_556
K3A O43 K2 107.6(19) . .

loop_
_geom_bond_atom_site_label_1
_geom_bond_atom_site_label_2
_geom_bond_distance
_geom_bond_site_symmetry_2
Na1 F3 2.212(10) 2_656
Na1 F3 2.212(10) .
Na1 F1 2.237(12) .
Na1 F1 2.237(11) 2_656
Na1 F2 2.260(10) 2_656
Na1 F2 2.260(10) .
F1 W4 2.215(9) .
F1 W9 2.216(10) .
F2 W5 2.212(9) .
F2 W6 2.221(9) .
F3 Mn8 2.212(9) 2_656
F3 W8 2.212(9) 2_656
F3 W7 2.233(9) 2_656
F3 Mn7 2.233(9) 2_656
W1 O2 1.726(12) .
W1 O14 1.856(12) .
W1 O13 1.900(12) .
W1 O15 1.916(12) .
W1 O11 1.923(11) .
W1 O1 2.250(11) .
W2 O3 1.726(13) .
W2 O16 1.898(11) .
W2 O17 1.905(12) .
W2 O11 1.944(11) .
W2 O12 1.975(12) .
W2 O1 2.242(11) .
W3 O4 1.707(12) .
W3 O18 1.869(12) .
W3 O19 1.916(12) .
W3 O12 1.923(12) .
W3 O13 1.973(12) .
W3 O1 2.279(11) .
W4 O5 1.713(11) .
W4 O26 1.892(13) .
W4 O20 1.901(11) .
W4 O25 1.945(12) .
W4 O14 1.967(13) .
W4 K1 3.814(5) 2_646
W5 O6 1.722(11) .
W5 O15 1.904(12) .
W5 O20 1.912(11) .
W5 O27 1.926(13) 2_656
W5 O21 1.939(12) .
W5 K2 3.881(6) 4_556
W6 O7 1.750(12) .
W6 O28 1.887(14) .
W6 O22 1.900(11) .
W6 O16 1.917(11) .
W6 O21 1.931(12) .
W6 K1 3.905(5) 2_656
W7 O8 1.762(12) .
W7 O17 1.902(13) .
W7 O22 1.904(11) .
W7 O28 1.911(14) 2_656
W7 O23 1.937(11) .
W7 F3 2.233(9) 2_656
W7 K1 3.906(5) .
W7 K3 3.929(10) 3
W8 O9 1.702(12) .
W8 O27 1.895(13) .
W8 O24 1.904(11) .
W8 O23 1.928(12) .
W8 O18 1.932(12) .
W8 F3 2.212(9) 2_656
W8 K2 3.753(5) 3
W8 K3A 3.91(3) 3
W9 O10 1.716(11) .
W9 O24 1.897(12) .
W9 O19 1.904(12) .
W9 O25 1.917(12) .
W9 O26 1.929(13) 2_656
W9 K1 3.832(5) 1_545
O2 K3 2.687(14) .
O2 K3A 2.77(3) .
O4 Na2 2.724(17) .
O5 K2 2.784(13) .
O5 K1 2.869(14) 2_646
O6 K2 2.870(14) 4_556
O6 K1 2.893(12) 3_445
O7 K2 2.682(13) 1_565
O7 K1 2.813(14) 2_656
O8 Na2 2.771(17) 5_666
O8 K1 2.828(14) .
O8 K3 3.32(2) 3
O9 K2 2.715(14) 3
O9 K3A 3.25(4) 3
O10 K1 2.834(14) 1_545
O23 K3 2.798(15) 3
O23 K3A 2.83(3) 3
O26 Mn9 1.929(13) 2_656
O26 W9 1.929(13) 2_656
O26 K1 3.090(13) 2_646
O27 Mn5 1.926(13) 2_656
O27 W5 1.926(13) 2_656
O27 K2 3.123(13) 3
O28 Mn7 1.911(14) 2_656
O28 W7 1.911(14) 2_656
O28 K1 3.260(13) 2_656
K1 O32 2.73(2) .
K1 O7 2.813(14) 2_656
K1 O10 2.834(14) 1_565
K1 O5 2.869(14) 2_666
K1 O6 2.893(12) 3
K1 O31 3.075(5) .
K1 O26 3.090(13) 2_666
K1 O28 3.260(13) 2_656
K1 Mn4 3.814(5) 2_666
K1 W4 3.814(5) 2_666
K1 W9 3.832(5) 1_565
K2 O7 2.682(13) 1_545
K2 O43 2.71(5) .
K2 O9 2.715(14) 3_445
K2 O40 2.85(4) 3_445
K2 O6 2.869(14) 4_546
K2 O33 3.04(2) 3_445
K2 O27 3.123(13) 3_445
K2 O35 3.40(3) 3_445
K2 W8 3.753(5) 3_445
K2 Mn8 3.753(5) 3_445
K2 W5 3.881(6) 4_546
K3 K3A 1.12(4) .
K3 O38 2.67(3) .
K3 O36 2.765(19) .
K3 O23 2.798(15) 3_445
K3 O32 2.81(3) 3_445
K3 O35 2.99(2) 3_445
K3 O41 3.25(4) 7_556
K3 O8 3.32(2) 3_445
K3 W7 3.929(10) 3_445
K3 Mn7 3.929(10) 3_445
K3 Na2 4.21(2) 7_556
K3A O43 2.63(7) .
K3A O41 2.65(5) 7_556
K3A O23 2.83(3) 3_445
K3A O36 2.89(4) .
K3A O35 3.06(4) 3_445
K3A O9 3.25(4) 3_445
K3A O38 3.32(5) .
K3A W8 3.91(3) 3_445
K3A Mn8 3.91(3) 3_445
Na2 O37 2.70(3) .
Na2 O8 2.770(17) 5_666
Na2 K3 4.21(2) 7_556
O31 K1 3.075(5) 2_656
O32 K3 2.81(3) 3
O33 K2 3.04(2) 3
O34 O45 1.15(7) .
O35 K3 2.99(2) 3
O35 K3A 3.06(4) 3
O35 K2 3.40(3) 3
O40 K2 2.85(4) 3
O41 K3A 2.65(5) 7_556
O41 K3 3.25(4) 7_556

loop_
_geom_torsion_atom_site_label_1
_geom_torsion_atom_site_label_2
_geom_torsion_atom_site_label_3
_geom_torsion_atom_site_label_4
_geom_torsion
_geom_torsion_site_symmetry_1
_geom_torsion_site_symmetry_2
_geom_torsion_site_symmetry_3
_geom_torsion_site_symmetry_4
O14 W1 O2 K3 69.3(19) . . . .
O13 W1 O2 K3 161.5(18) . . . .
O15 W1 O2 K3 -19(2) . . . .
O11 W1 O2 K3 -107.6(19) . . . .
O1 W1 O2 K3 -147(2) . . . .
O14 W1 O2 K3A 12(3) . . . .
O13 W1 O2 K3A 104(3) . . . .
O15 W1 O2 K3A -76(3) . . . .
O11 W1 O2 K3A -165(3) . . . .
O1 W1 O2 K3A 156(3) . . . .
O18 W3 O4 Na2 -120.4(13) . . . .
O19 W3 O4 Na2 151.2(13) . . . .
O12 W3 O4 Na2 -26.7(14) . . . .
O13 W3 O4 Na2 63.5(14) . . . .
O1 W3 O4 Na2 22(4) . . . .
O26 W4 O5 K2 -149.7(14) . . . .
O20 W4 O5 K2 118.4(14) . . . .
O25 W4 O5 K2 -57.2(15) . . . .
O14 W4 O5 K2 33.1(15) . . . .
K1 W4 O5 K2 -138.0(17) 2_646 . . .
O26 W4 O5 K1 -11.7(6) . . . 2_646
O20 W4 O5 K1 -103.6(6) . . . 2_646
O25 W4 O5 K1 80.8(6) . . . 2_646
O14 W4 O5 K1 171.1(5) . . . 2_646
O15 W5 O6 K2 176.7(5) . . . 4_556
O20 W5 O6 K2 89.9(6) . . . 4_556
O27 W5 O6 K2 1.2(6) 2_656 . . 4_556
O21 W5 O6 K2 -89.7(6) . . . 4_556
O15 W5 O6 K1 -42.5(14) . . . 3_445
O20 W5 O6 K1 -129.3(13) . . . 3_445
O27 W5 O6 K1 142.1(14) 2_656 . . 3_445
O21 W5 O6 K1 51.1(15) . . . 3_445
K2 W5 O6 K1 140.8(18) 4_556 . . 3_445
O28 W6 O7 K2 -138.8(11) . . . 1_565
O22 W6 O7 K2 129.8(11) . . . 1_565
O16 W6 O7 K2 42.8(12) . . . 1_565
O21 W6 O7 K2 -46.8(12) . . . 1_565
K1 W6 O7 K2 -144.3(15) 2_656 . . 1_565
O28 W6 O7 K1 5.5(7) . . . 2_656
O22 W6 O7 K1 -85.8(6) . . . 2_656
O16 W6 O7 K1 -172.9(6) . . . 2_656
O21 W6 O7 K1 97.5(6) . . . 2_656
O17 W7 O8 Na2 1.0(7) . . . 5_666
O22 W7 O8 Na2 -85.1(7) . . . 5_666
O28 W7 O8 Na2 -176.2(6) 2_656 . . 5_666
O23 W7 O8 Na2 91.9(7) . . . 5_666
K1 W7 O8 Na2 -169.5(10) . . . 5_666
K3 W7 O8 Na2 89.3(6) 3 . . 5_666
O17 W7 O8 K1 170.5(6) . . . .
O22 W7 O8 K1 84.4(6) . . . .
O28 W7 O8 K1 -6.7(7) 2_656 . . .
O23 W7 O8 K1 -98.6(6) . . . .
K3 W7 O8 K1 -101.2(6) 3 . . .
O17 W7 O8 K3 -88.3(5) . . . 3
O22 W7 O8 K3 -174.4(4) . . . 3
O28 W7 O8 K3 94.5(5) 2_656 . . 3
O23 W7 O8 K3 2.6(5) . . . 3
K1 W7 O8 K3 101.2(6) . . . 3
O27 W8 O9 K2 -1.0(7) . . . 3
O24 W8 O9 K2 -93.4(7) . . . 3
O23 W8 O9 K2 92.6(6) . . . 3
O18 W8 O9 K2 -178.1(6) . . . 3
K3A W8 O9 K2 96.5(9) 3 . . 3
O27 W8 O9 K3A -97.5(8) . . . 3
O24 W8 O9 K3A 170.1(7) . . . 3
O23 W8 O9 K3A -3.9(8) . . . 3
O18 W8 O9 K3A 85.3(8) . . . 3
K2 W8 O9 K3A -96.5(9) 3 . . 3
O24 W9 O10 K1 100.8(6) . . . 1_545
O19 W9 O10 K1 -171.4(5) . . . 1_545
O25 W9 O10 K1 -78.6(6) . . . 1_545
O26 W9 O10 K1 12.2(6) 2_656 . . 1_545
O2 W1 O14 W4 -127.9(14) . . . .
O13 W1 O14 W4 133.8(15) . . . .
O15 W1 O14 W4 -27.1(14) . . . .
O11 W1 O14 W4 43(2) . . . .
O1 W1 O14 W4 59.2(14) . . . .
O3 W2 O16 W6 -123.5(13) . . . .
O17 W2 O16 W6 -21.8(13) . . . .
O11 W2 O16 W6 136.0(13) . . . .
O12 W2 O16 W6 54(2) . . . .
O1 W2 O16 W6 63.1(13) . . . .
O4 W3 O18 W8 -123.5(16) . . . .
O19 W3 O18 W8 -21.8(16) . . . .
O12 W3 O18 W8 136.9(16) . . . .
O13 W3 O18 W8 47(2) . . . .
O1 W3 O18 W8 63.4(16) . . . .
O10 W9 O24 W8 116.4(16) . . . .
O19 W9 O24 W8 18.4(16) . . . .
O25 W9 O24 W8 -65(2) . . . .
O26 W9 O24 W8 -148.9(17) 2_656 . . .
F1 W9 O24 W8 -66.0(16) . . . .
K1 W9 O24 W8 161.0(15) 1_545 . . .
O5 W4 O26 Mn9 -123(2) . . . 2_656
O20 W4 O26 Mn9 -20(2) . . . 2_656
O25 W4 O26 Mn9 137(2) . . . 2_656
O14 W4 O26 Mn9 45(4) . . . 2_656
F1 W4 O26 Mn9 65(2) . . . 2_656
K1 W4 O26 Mn9 -134(2) 2_646 . . 2_656
O5 W4 O26 W9 -123(2) . . . 2_656
O20 W4 O26 W9 -20(2) . . . 2_656
O25 W4 O26 W9 137(2) . . . 2_656
O14 W4 O26 W9 45(4) . . . 2_656
F1 W4 O26 W9 65(2) . . . 2_656
K1 W4 O26 W9 -134(2) 2_646 . . 2_656
O5 W4 O26 K1 10.2(5) . . . 2_646
O20 W4 O26 K1 113.5(4) . . . 2_646
O25 W4 O26 K1 -89.3(4) . . . 2_646
O14 W4 O26 K1 178.9(18) . . . 2_646
F1 W4 O26 K1 -161.1(4) . . . 2_646
O9 W8 O27 Mn5 -124(2) . . . 2_656
O24 W8 O27 Mn5 -20(2) . . . 2_656
O23 W8 O27 Mn5 138(2) . . . 2_656
O18 W8 O27 Mn5 45(4) . . . 2_656
F3 W8 O27 Mn5 64(2) 2_656 . . 2_656
K2 W8 O27 Mn5 -124(2) 3 . . 2_656
K3A W8 O27 Mn5 -179(2) 3 . . 2_656
O9 W8 O27 W5 -124(2) . . . 2_656
O24 W8 O27 W5 -20(2) . . . 2_656
O23 W8 O27 W5 138(2) . . . 2_656
O18 W8 O27 W5 45(4) . . . 2_656
F3 W8 O27 W5 64(2) 2_656 . . 2_656
K2 W8 O27 W5 -124(2) 3 . . 2_656
K3A W8 O27 W5 -179(2) 3 . . 2_656
O9 W8 O27 K2 0.8(5) . . . 3
O24 W8 O27 K2 104.8(4) . . . 3
O23 W8 O27 K2 -98.0(4) . . . 3
O18 W8 O27 K2 169.3(19) . . . 3
F3 W8 O27 K2 -171.2(4) 2_656 . . 3
K3A W8 O27 K2 -55.1(8) 3 . . 3
O7 W6 O28 Mn7 -120(2) . . . 2_656
O22 W6 O28 Mn7 -18(2) . . . 2_656
O16 W6 O28 Mn7 53(4) . . . 2_656
O21 W6 O28 Mn7 140(2) . . . 2_656
F2 W6 O28 Mn7 67(2) . . . 2_656
K1 W6 O28 Mn7 -116(2) 2_656 . . 2_656
O7 W6 O28 W7 -120(2) . . . 2_656
O22 W6 O28 W7 -18(2) . . . 2_656
O16 W6 O28 W7 53(4) . . . 2_656
O21 W6 O28 W7 140(2) . . . 2_656
F2 W6 O28 W7 67(2) . . . 2_656
K1 W6 O28 W7 -116(2) 2_656 . . 2_656
O7 W6 O28 K1 -4.3(5) . . . 2_656
O22 W6 O28 K1 98.0(4) . . . 2_656
O16 W6 O28 K1 169(2) . . . 2_656
O21 W6 O28 K1 -103.6(4) . . . 2_656
F2 W6 O28 K1 -176.4(4) . . . 2_656
O38 K3 K3A O43 110(3) . . . .
O2 K3 K3A O43 32(3) . . . .
O36 K3 K3A O43 -174(3) . . . .
O23 K3 K3A O43 -106(3) 3_445 . . .
O32 K3 K3A O43 -1(6) 3_445 . . .
O35 K3 K3A O43 -43(3) 3_445 . . .
O41 K3 K3A O43 102(4) 7_556 . . .
O8 K3 K3A O43 -112(3) 3_445 . . .
W7 K3 K3A O43 -110(3) 3_445 . . .
Mn7 K3 K3A O43 -110(3) 3_445 . . .
Na2 K3 K3A O43 -169(2) 7_556 . . .
O38 K3 K3A O41 8(3) . . . 7_556
O2 K3 K3A O41 -70.4(16) . . . 7_556
O36 K3 K3A O41 83.7(17) . . . 7_556
O23 K3 K3A O41 151.8(19) 3_445 . . 7_556
O32 K3 K3A O41 -103(3) 3_445 . . 7_556
O35 K3 K3A O41 -145.2(18) 3_445 . . 7_556
O8 K3 K3A O41 146.2(13) 3_445 . . 7_556
W7 K3 K3A O41 148.4(12) 3_445 . . 7_556
Mn7 K3 K3A O41 148.4(12) 3_445 . . 7_556
Na2 K3 K3A O41 89(2) 7_556 . . 7_556
O38 K3 K3A O2 78.3(13) . . . .
O36 K3 K3A O2 154.0(6) . . . .
O23 K3 K3A O2 -137.9(6) 3_445 . . .
O32 K3 K3A O2 -33(3) 3_445 . . .
O35 K3 K3A O2 -74.8(5) 3_445 . . .
O41 K3 K3A O2 70.4(16) 7_556 . . .
O8 K3 K3A O2 -143.4(19) 3_445 . . .
W7 K3 K3A O2 -141.3(7) 3_445 . . .
Mn7 K3 K3A O2 -141.3(7) 3_445 . . .
Na2 K3 K3A O2 159.5(16) 7_556 . . .
O38 K3 K3A O23 -143.8(10) . . . 3_445
O2 K3 K3A O23 137.9(6) . . . 3_445
O36 K3 K3A O23 -68.1(5) . . . 3_445
O32 K3 K3A O23 105(3) 3_445 . . 3_445
O35 K3 K3A O23 63.1(5) 3_445 . . 3_445
O41 K3 K3A O23 -151.8(19) 7_556 . . 3_445
O8 K3 K3A O23 -6(2) 3_445 . . 3_445
W7 K3 K3A O23 -3.4(9) 3_445 . . 3_445
Mn7 K3 K3A O23 -3.4(9) 3_445 . . 3_445
Na2 K3 K3A O23 -62.6(18) 7_556 . . 3_445
O38 K3 K3A O36 -75.7(12) . . . .
O2 K3 K3A O36 -154.0(6) . . . .
O23 K3 K3A O36 68.1(5) 3_445 . . .
O32 K3 K3A O36 173(3) 3_445 . . .
O35 K3 K3A O36 131.2(6) 3_445 . . .
O41 K3 K3A O36 -83.7(17) 7_556 . . .
O8 K3 K3A O36 63(2) 3_445 . . .
W7 K3 K3A O36 64.7(8) 3_445 . . .
Mn7 K3 K3A O36 64.7(8) 3_445 . . .
Na2 K3 K3A O36 5.5(18) 7_556 . . .
O38 K3 K3A O35 153.1(11) . . . 3_445
O2 K3 K3A O35 74.8(5) . . . 3_445
O36 K3 K3A O35 -131.2(6) . . . 3_445
O23 K3 K3A O35 -63.1(5) 3_445 . . 3_445
O32 K3 K3A O35 42(3) 3_445 . . 3_445
O41 K3 K3A O35 145.2(18) 7_556 . . 3_445
O8 K3 K3A O35 -69(2) 3_445 . . 3_445
W7 K3 K3A O35 -66.5(8) 3_445 . . 3_445
Mn7 K3 K3A O35 -66.5(8) 3_445 . . 3_445
Na2 K3 K3A O35 -125.7(17) 7_556 . . 3_445
O38 K3 K3A O9 -151.2(17) . . . 3_445
O2 K3 K3A O9 130(3) . . . 3_445
O36 K3 K3A O9 -76(2) . . . 3_445
O23 K3 K3A O9 -7(2) 3_445 . . 3_445
O32 K3 K3A O9 98(3) 3_445 . . 3_445
O35 K3 K3A O9 56(2) 3_445 . . 3_445
O41 K3 K3A O9 -159(4) 7_556 . . 3_445
O8 K3 K3A O9 -13(4) 3_445 . . 3_445
W7 K3 K3A O9 -11(3) 3_445 . . 3_445
Mn7 K3 K3A O9 -11(3) 3_445 . . 3_445
Na2 K3 K3A O9 -70(3) 7_556 . . 3_445
O2 K3 K3A O38 -78.3(13) . . . .
O36 K3 K3A O38 75.7(12) . . . .
O23 K3 K3A O38 143.8(11) 3_445 . . .
O32 K3 K3A O38 -111(3) 3_445 . . .
O35 K3 K3A O38 -153.1(11) 3_445 . . .
O41 K3 K3A O38 -8(3) 7_556 . . .
O8 K3 K3A O38 138(3) 3_445 . . .
W7 K3 K3A O38 140.4(17) 3_445 . . .
Mn7 K3 K3A O38 140.4(17) 3_445 . . .
Na2 K3 K3A O38 81(2) 7_556 . . .
O38 K3 K3A W8 -145.8(8) . . . 3_445
O2 K3 K3A W8 135.9(12) . . . 3_445
O36 K3 K3A W8 -70.1(10) . . . 3_445
O23 K3 K3A W8 -2.0(8) 3_445 . . 3_445
O32 K3 K3A W8 103(3) 3_445 . . 3_445
O35 K3 K3A W8 61.1(10) 3_445 . . 3_445
O41 K3 K3A W8 -154(3) 7_556 . . 3_445
O8 K3 K3A W8 -8(3) 3_445 . . 3_445
W7 K3 K3A W8 -5.4(17) 3_445 . . 3_445
Mn7 K3 K3A W8 -5.4(17) 3_445 . . 3_445
Na2 K3 K3A W8 -65(2) 7_556 . . 3_445
O38 K3 K3A Mn8 -145.8(8) . . . 3_445
O2 K3 K3A Mn8 135.9(12) . . . 3_445
O36 K3 K3A Mn8 -70.1(10) . . . 3_445
O23 K3 K3A Mn8 -2.0(8) 3_445 . . 3_445
O32 K3 K3A Mn8 103(3) 3_445 . . 3_445
O35 K3 K3A Mn8 61.1(10) 3_445 . . 3_445
O41 K3 K3A Mn8 -154(3) 7_556 . . 3_445
O8 K3 K3A Mn8 -8(3) 3_445 . . 3_445
W7 K3 K3A Mn8 -5.4(17) 3_445 . . 3_445
Mn7 K3 K3A Mn8 -5.4(17) 3_445 . . 3_445
Na2 K3 K3A Mn8 -65(2) 7_556 . . 3_445
O38 K3 K3A K2 158.4(11) . . . .
O2 K3 K3A K2 80.1(18) . . . .
O36 K3 K3A K2 -125.9(18) . . . .
O23 K3 K3A K2 -57.8(16) 3_445 . . .
O32 K3 K3A K2 47(4) 3_445 . . .
O35 K3 K3A K2 5.3(16) 3_445 . . .
O41 K3 K3A K2 150(3) 7_556 . . .
O8 K3 K3A K2 -63(3) 3_445 . . .
W7 K3 K3A K2 -61(2) 3_445 . . .
Mn7 K3 K3A K2 -61(2) 3_445 . . .
Na2 K3 K3A K2 -120.4(19) 7_556 . . .
